data_7709235
loop_
_publ_author_name
'Dais, Tyson N.'
'Takano, Rina'
'Ishida, Takayuki'
'Plieger, Paul G.'

_publ_section_title
;
 Self-assembly of non-macrocyclic triangular Ni<sub>3</sub>Ln clusters.
;
_journal_issue 4
_journal_name_full 'Dalton transactions (Cambridge, England : 2003)'
_journal_page_first 1446
_journal_page_last 1453
_journal_paper_doi 10.1039/d1dt03742k
_journal_volume 51
_journal_year 2022
_chemical_formula_moiety 'C37 H34 La N2 Ni3 O25, C H4 O, 4(H2 O), N O3'
_chemical_formula_sum 'C38 H46 La N3 Ni3 O33'
_chemical_formula_weight 1387.82
_space_group_crystal_system monoclinic
_space_group_IT_number 14
_space_group_name_Hall '-P 2yn'
_space_group_name_H-M_alt 'P 1 21/n 1'
_atom_sites_solution_hydrogens mixed
_atom_sites_solution_primary dual
_atom_sites_solution_secondary difmap
_audit_creation_date 2021-10-18
_audit_creation_method
;
Olex2 1.5
(compiled 2021.08.20 svn.r13c46975 for OlexSys, GUI svn.r6392)
;
_audit_update_record
;
2021-10-19 deposited with the CCDC.	2021-12-20 downloaded from the CCDC.
;
_cell_angle_alpha 90
_cell_angle_beta 102.277(3)
_cell_angle_gamma 90
_cell_formula_units_Z 4
_cell_length_a 10.4295(8)
_cell_length_b 19.2819(15)
_cell_length_c 24.0313(18)
_cell_measurement_reflns_used 9397
_cell_measurement_temperature 100.0
_cell_measurement_theta_max 75.50
_cell_measurement_theta_min 2.97
_cell_volume 4722.2(6)
_computing_cell_refinement 'SAINT V8.40A (Bruker, 2019)'
_computing_data_reduction 'SAINT V8.40A (Bruker, 2019)'
_computing_molecular_graphics 'Olex2 1.5 (Dolomanov et al., 2009)'
_computing_publication_material 'Olex2 1.5 (Dolomanov et al., 2009)'
_computing_structure_refinement 'SHELXL 2018/3 (Sheldrick, 2015)'
_computing_structure_solution 'SHELXT 2018/2 (Sheldrick, 2018)'
_diffrn_ambient_temperature 100.00
_diffrn_detector 'PHOTON III M28 Charge-Integrating Pixel Detector'
_diffrn_detector_area_resol_mean 10
_diffrn_measured_fraction_theta_full 0.966
_diffrn_measured_fraction_theta_max 0.964
_diffrn_measurement_device_type 'Bruker D8 Venture'
_diffrn_measurement_method '\f and \w shutterless scans'
_diffrn_radiation_monochromator 'Helios Optics'
_diffrn_radiation_type CuK\a
_diffrn_radiation_wavelength 1.54178
_diffrn_reflns_av_R_equivalents 0.0502
_diffrn_reflns_av_unetI/netI 0.0494
_diffrn_reflns_Laue_measured_fraction_full 0.966
_diffrn_reflns_Laue_measured_fraction_max 0.964
_diffrn_reflns_limit_h_max 11
_diffrn_reflns_limit_h_min -12
_diffrn_reflns_limit_k_max 21
_diffrn_reflns_limit_k_min -22
_diffrn_reflns_limit_l_max 25
_diffrn_reflns_limit_l_min -28
_diffrn_reflns_number 28526
_diffrn_reflns_point_group_measured_fraction_full 0.966
_diffrn_reflns_point_group_measured_fraction_max 0.964
_diffrn_reflns_theta_full 67.679
_diffrn_reflns_theta_max 68.245
_diffrn_reflns_theta_min 2.965
_diffrn_source 'Bruker IuS DIAMOND'
_exptl_absorpt_coefficient_mu 9.197
_exptl_absorpt_correction_T_max 0.7540
_exptl_absorpt_correction_T_min 0.2310
_exptl_absorpt_correction_type multi-scan
_exptl_absorpt_process_details
;
SADABS-2016/2 (Bruker,2016/2) was used for absorption correction.
wR2(int) was 0.1543 before and 0.0700 after correction.
The Ratio of minimum to maximum transmission is 0.3064.
The \l/2 correction factor is Not present.
;
_exptl_crystal_colour orange
_exptl_crystal_colour_primary orange
_exptl_crystal_density_diffrn 1.952
_exptl_crystal_description plate
_exptl_crystal_F_000 2800
_exptl_crystal_preparation 'Magnetic properties'
_exptl_crystal_recrystallization_method 'Vapour deposition'
_exptl_crystal_size_max 0.24
_exptl_crystal_size_mid 0.18
_exptl_crystal_size_min 0.04
_refine_diff_density_max 1.915
_refine_diff_density_min -2.268
_refine_diff_density_rms 0.188
_refine_ls_extinction_coef 0.00098(8)
_refine_ls_extinction_expression Fc^*^=kFc[1+0.001xFc^2^\l^3^/sin(2\q)]^-1/4^
_refine_ls_extinction_method 'SHELXL-2018/3 (Sheldrick 2018)'
_refine_ls_goodness_of_fit_ref 1.081
_refine_ls_hydrogen_treatment mixed
_refine_ls_matrix_type full
_refine_ls_number_parameters 730
_refine_ls_number_reflns 8337
_refine_ls_number_restraints 4
_refine_ls_restrained_S_all 1.081
_refine_ls_R_factor_all 0.0607
_refine_ls_R_factor_gt 0.0580
_refine_ls_shift/su_max 0.001
_refine_ls_shift/su_mean 0.000
_refine_ls_structure_factor_coef Fsqd
_refine_ls_weighting_details 'w=1/[\s^2^(Fo^2^)+(0.1205P)^2^+11.9461P] where P=(Fo^2^+2Fc^2^)/3'
_refine_ls_weighting_scheme calc
_refine_ls_wR_factor_gt 0.1659
_refine_ls_wR_factor_ref 0.1719
_reflns_Friedel_coverage 0.000
_reflns_number_gt 7886
_reflns_number_total 8337
_reflns_threshold_expression 'I > 2\s(I)'
_cod_data_source_file d1dt03742k2.cif
_cod_data_source_block tnd525h8
_cod_depositor_comments 'Adding full bibliography for 7709235--7709238.cif.'
_cod_database_code 7709235
_shelx_shelxl_version_number 2018/3
_shelx_space_group_comment
;
The symmetry employed for this shelxl refinement is uniquely defined
by the following loop, which should always be used as a source of
symmetry information in preference to the above space-group names.
They are only intended as comments.
;
_shelx_estimated_absorpt_t_max 0.710
_shelx_estimated_absorpt_t_min 0.216
_olex2_refinement_description
;
1. Fixed Uiso
 At 1.2 times of:
  All C(H) groups
 At 1.5 times of:
  All C(H,H,H) groups, All O(H) groups, All O(H,H) groups
2. Restrained distances
 O17-H17
 0.87 with sigma of 0.01
 Ni4-H17
 2.680886 with sigma of 0.02
 C60-H17
 1.89443 with sigma of 0.02
 La1-H25A \\sim La1-H25B
 with sigma of 0.02
3.a Free rotating group:
 O25(H25A,H25B), O33(H33A,H33B), O29(H29A,H29B), O30(H30A,H30B), O32(H32A,H32B)
3.b Rotating group:
 O16(H16A,H16B), O14(H14A,H14B), O15(H15A,H15B), O18(H18A,H18B), O13(H13A,H13B)
3.c Aromatic/amide H refined with riding coordinates:
 C11(H11), C52(H52), C32(H32), C31(H31), C51(H51), C26(H26), C28(H28), C6(H6),
 C46(H46), C29(H29), C27(H27), C12(H12), C47(H47), C7(H7), C49(H49), C9(H9),
 C8(H8), C48(H48)
3.d Idealised Me refined as rotating group:
 C61(H61A,H61B,H61C), C60(H60A,H60B,H60C)
3.e Idealised tetrahedral OH refined as rotating group:
 O31(H31A)
;
_smtbx_masks_void_probe_radius 1.2
_smtbx_masks_void_truncation_radius 1.2
_olex2_submission_special_instructions 'No special instructions were received'

loop_
_space_group_symop_operation_xyz
'x, y, z'
'-x+1/2, y+1/2, -z+1/2'
'-x, -y, -z'
'x-1/2, -y-1/2, z-1/2'

loop_
_atom_site_label
_atom_site_type_symbol
_atom_site_fract_x
_atom_site_fract_y
_atom_site_fract_z
_atom_site_U_iso_or_equiv
_atom_site_adp_type
_atom_site_occupancy
_atom_site_site_symmetry_order
_atom_site_calc_flag
_atom_site_refinement_flags_posn
_atom_site_refinement_flags_adp
_atom_site_refinement_flags_occupancy
_atom_site_disorder_assembly
_atom_site_disorder_group
La1 La 0.50891(3) 0.50826(2) 0.24405(2) 0.01490(15) Uani 1 1 d D . . . .
Ni2 Ni 0.50554(7) 0.69885(5) 0.24026(4) 0.0164(2) Uani 1 1 d . . . . .
Ni3 Ni 0.24290(9) 0.40957(5) 0.15456(4) 0.0184(2) Uani 1 1 d . . . . .
Ni4 Ni 0.73491(8) 0.42280(5) 0.36216(4) 0.0174(2) Uani 1 1 d D . . . .
O10 O 0.7175(4) 0.5143(2) 0.32370(17) 0.0202(9) Uani 1 1 d . . . . .
O7 O 0.5795(3) 0.39751(19) 0.30221(16) 0.0176(8) Uani 1 1 d . . . . .
O11 O 0.6350(3) 0.62345(19) 0.26875(15) 0.0160(7) Uani 1 1 d . . . . .
O3 O 0.2769(4) 0.5069(2) 0.17927(18) 0.0207(9) Uani 1 1 d . . . . .
O6 O 0.4133(4) 0.39139(19) 0.20746(16) 0.0181(8) Uani 1 1 d . . . . .
O2 O 0.3774(3) 0.6220(2) 0.21643(15) 0.0179(8) Uani 1 1 d . . . . .
O20 O 0.3265(4) 0.4722(2) 0.30077(16) 0.0215(8) Uani 1 1 d . . . . .
O19 O 0.4420(4) 0.5611(2) 0.33495(16) 0.0227(8) Uani 1 1 d . . . . .
O5 O 0.2268(4) 0.30937(19) 0.13405(16) 0.0213(8) Uani 1 1 d . . . . .
O16 O 0.3301(4) 0.4257(2) 0.08575(17) 0.0252(9) Uani 1 1 d . . . . .
H16A H 0.325985 0.395597 0.058142 0.038 Uiso 1 1 d R U . . .
H16B H 0.413476 0.436486 0.095702 0.038 Uiso 1 1 d R U . . .
O12 O 0.6491(3) 0.76942(19) 0.26034(16) 0.0195(8) Uani 1 1 d . . . . .
O9 O 0.8960(4) 0.4529(2) 0.41698(17) 0.0233(9) Uani 1 1 d . . . . .
O8 O 0.7381(4) 0.3271(2) 0.39353(16) 0.0228(8) Uani 1 1 d . . . . .
O1 O 0.3597(3) 0.7680(2) 0.21506(16) 0.0206(8) Uani 1 1 d . . . . .
O14 O 0.5516(4) 0.6990(2) 0.15978(16) 0.0215(8) Uani 1 1 d . . . . .
H14A H 0.492234 0.722651 0.135974 0.032 Uiso 1 1 d R U . . .
H14B H 0.544873 0.656901 0.145834 0.032 Uiso 1 1 d R U . . .
O17 O 0.6175(4) 0.4638(2) 0.41508(16) 0.0258(9) Uani 1 1 d D . . . .
H17 H 0.609(5) 0.5087(6) 0.4185(17) 0.039 Uiso 1 1 d D U . . .
O22 O 0.5317(4) 0.5550(2) 0.14451(16) 0.0242(9) Uani 1 1 d . . . . .
O15 O 0.1380(4) 0.3932(2) 0.22163(17) 0.0218(8) Uani 1 1 d . . . . .
H15A H 0.142212 0.349472 0.231055 0.033 Uiso 1 1 d R U . . .
H15B H 0.178434 0.414591 0.252366 0.033 Uiso 1 1 d R U . . .
O18 O 0.8632(4) 0.39046(19) 0.30683(17) 0.0219(8) Uani 1 1 d . . . . .
H18A H 0.947204 0.390709 0.322600 0.033 Uiso 1 1 d R U . . .
H18B H 0.846891 0.347352 0.295838 0.033 Uiso 1 1 d R U . . .
O13 O 0.4610(4) 0.7033(2) 0.32113(16) 0.0209(8) Uani 1 1 d . . . . .
H13A H 0.452119 0.661393 0.333289 0.031 Uiso 1 1 d R U . . .
H13B H 0.384030 0.722113 0.318429 0.031 Uiso 1 1 d R U . . .
O4 O 0.0730(4) 0.4356(2) 0.10452(18) 0.0257(9) Uani 1 1 d . . . . .
O23 O 0.5871(4) 0.4700(2) 0.09373(19) 0.0307(10) Uani 1 1 d . . . . .
O31 O 0.2708(4) 0.5238(2) 0.00268(18) 0.0283(9) Uani 1 1 d . . . . .
H31A H 0.295683 0.501490 0.033079 0.043 Uiso 1 1 calc R U . . .
O25 O 0.7011(4) 0.4527(2) 0.21364(17) 0.0238(9) Uani 1 1 d G . . . .
H25A H 0.773590 0.438595 0.235775 0.036 Uiso 1 1 d DG U . . .
H25B H 0.713335 0.446051 0.179314 0.036 Uiso 1 1 d DG U . . .
O33 O 1.1183(4) 0.4039(2) 0.35364(19) 0.0303(10) Uani 1 1 d G . . . .
H33A H 1.172778 0.437132 0.366904 0.045 Uiso 1 1 d G U . . .
H33B H 1.102695 0.383620 0.383906 0.045 Uiso 1 1 d G U . . .
O21 O 0.2834(4) 0.5266(2) 0.37465(17) 0.0288(9) Uani 1 1 d . . . . .
O29 O 0.5955(4) 0.7792(2) 0.41143(18) 0.0300(9) Uani 1 1 d G . . . .
H29A H 0.640120 0.757128 0.440786 0.045 Uiso 1 1 d G U . . .
H29B H 0.551525 0.749708 0.387347 0.045 Uiso 1 1 d G U . . .
O26 O 0.6289(4) 0.6064(2) 0.43837(18) 0.0300(10) Uani 1 1 d . . . . .
N1 N 0.3498(4) 0.5202(2) 0.3376(2) 0.0204(10) Uani 1 1 d . . . . .
O28 O 0.7448(4) 0.6881(2) 0.48787(18) 0.0299(9) Uani 1 1 d . . . . .
O27 O 0.7832(4) 0.5799(2) 0.51134(18) 0.0362(11) Uani 1 1 d . . . . .
O30 O 0.4522(4) 0.7955(2) 0.07933(18) 0.0324(10) Uani 1 1 d G . . . .
H30A H 0.524466 0.810110 0.070743 0.049 Uiso 1 1 d G U . . .
H30B H 0.395927 0.794158 0.046952 0.049 Uiso 1 1 d G U . . .
O24 O 0.6536(4) 0.5743(2) 0.08336(18) 0.0357(10) Uani 1 1 d . . . . .
N2 N 0.5925(5) 0.5328(3) 0.1068(2) 0.0255(11) Uani 1 1 d . . . . .
C2 C 0.2765(5) 0.6270(3) 0.1747(2) 0.0163(11) Uani 1 1 d . . . . .
C42 C 0.7822(5) 0.5708(3) 0.3427(2) 0.0155(11) Uani 1 1 d . . . . .
C43 C 0.7318(5) 0.6334(3) 0.3121(2) 0.0163(11) Uani 1 1 d . . . . .
C23 C 0.5472(5) 0.3350(3) 0.2850(2) 0.0179(11) Uani 1 1 d . . . . .
C24 C 0.5959(5) 0.2735(3) 0.3129(2) 0.0168(11) Uani 1 1 d . . . . .
C22 C 0.4480(5) 0.3307(3) 0.2312(2) 0.0163(11) Uani 1 1 d . . . . .
O32 O 0.8482(5) 0.3947(3) 0.1495(2) 0.0444(13) Uani 1 1 d G . . . .
H32A H 0.931334 0.398949 0.164669 0.067 Uiso 1 1 d G U . . .
H32B H 0.844539 0.361275 0.124941 0.067 Uiso 1 1 d G U . . .
N3 N 0.7192(5) 0.6235(3) 0.4793(2) 0.0255(11) Uani 1 1 d . . . . .
C41 C 0.8923(5) 0.5737(3) 0.3888(2) 0.0169(11) Uani 1 1 d . . . . .
C11 C 0.2593(5) 0.7553(3) 0.1776(2) 0.0207(11) Uani 1 1 d . . . . .
H11 H 0.202427 0.793394 0.165395 0.025 Uiso 1 1 calc R U . . .
C52 C 0.7508(5) 0.7596(3) 0.2975(2) 0.0184(11) Uani 1 1 d . . . . .
H52 H 0.810037 0.797523 0.305425 0.022 Uiso 1 1 calc R U . . .
C45 C 0.8973(5) 0.7021(3) 0.3801(2) 0.0167(11) Uani 1 1 d . . . . .
C10 C 0.1116(5) 0.6887(3) 0.1012(2) 0.0182(11) Uani 1 1 d . . . . .
C32 C 0.6828(5) 0.2749(3) 0.3678(2) 0.0217(12) Uani 1 1 d . . . . .
H32 H 0.700463 0.231582 0.386809 0.026 Uiso 1 1 calc R U . . .
C44 C 0.7884(5) 0.6977(3) 0.3296(2) 0.0171(11) Uani 1 1 d . . . . .
C21 C 0.3993(5) 0.2667(3) 0.2096(2) 0.0194(11) Uani 1 1 d . . . . .
C31 C 0.2968(5) 0.2620(3) 0.1579(2) 0.0182(11) Uani 1 1 d . . . . .
H31 H 0.282528 0.217536 0.140758 0.022 Uiso 1 1 calc R U . . .
C5 C 0.0528(5) 0.6240(3) 0.0815(2) 0.0175(11) Uani 1 1 d . . . . .
C51 C 0.9430(6) 0.5125(3) 0.4212(3) 0.0228(13) Uani 1 1 d . . . . .
H51 H 1.021738 0.518571 0.449005 0.027 Uiso 1 1 calc R U . . .
C4 C 0.1042(5) 0.5602(3) 0.1094(2) 0.0192(11) Uani 1 1 d . . . . .
C30 C 0.4529(5) 0.2024(3) 0.2372(2) 0.0188(11) Uani 1 1 d . . . . .
C26 C 0.6121(5) 0.1440(3) 0.3109(2) 0.0210(11) Uani 1 1 d . . . . .
H26 H 0.680507 0.145769 0.344038 0.025 Uiso 1 1 calc R U . . .
C1 C 0.2204(5) 0.6898(3) 0.1511(2) 0.0170(11) Uani 1 1 d . . . . .
C28 C 0.4706(6) 0.0765(3) 0.2385(2) 0.0198(11) Uani 1 1 d . . . . .
H28 H 0.441739 0.032839 0.222233 0.024 Uiso 1 1 calc R U . . .
C6 C -0.0515(5) 0.6246(3) 0.0338(2) 0.0232(12) Uani 1 1 d . . . . .
H6 H -0.093508 0.582169 0.020760 0.028 Uiso 1 1 calc R U . . .
C50 C 0.9527(5) 0.6405(3) 0.4067(2) 0.0195(11) Uani 1 1 d . . . . .
C46 C 0.9453(5) 0.7670(3) 0.4027(2) 0.0208(11) Uani 1 1 d . . . . .
H46 H 0.905422 0.808314 0.385757 0.025 Uiso 1 1 calc R U . . .
C25 C 0.5544(5) 0.2060(3) 0.2874(2) 0.0181(11) Uani 1 1 d . . . . .
C29 C 0.4138(5) 0.1366(3) 0.2147(2) 0.0214(11) Uani 1 1 d . . . . .
H29 H 0.345200 0.133726 0.181654 0.026 Uiso 1 1 calc R U . . .
C3 C 0.2189(5) 0.5612(3) 0.1533(2) 0.0181(11) Uani 1 1 d . . . . .
C27 C 0.5716(5) 0.0805(3) 0.2869(2) 0.0217(11) Uani 1 1 d . . . . .
H27 H 0.612625 0.039194 0.303533 0.026 Uiso 1 1 calc R U . . .
C12 C 0.0347(6) 0.4960(3) 0.0924(3) 0.0265(14) Uani 1 1 d . . . . .
H12 H -0.050648 0.500548 0.069061 0.032 Uiso 1 1 calc R U . . .
C47 C 1.0489(5) 0.7715(3) 0.4491(2) 0.0211(11) Uani 1 1 d . . . . .
H47 H 1.078621 0.815420 0.464621 0.025 Uiso 1 1 calc R U . . .
C7 C -0.0951(5) 0.6853(3) 0.0053(2) 0.0250(13) Uani 1 1 d . . . . .
H7 H -0.166937 0.684269 -0.026519 0.030 Uiso 1 1 calc R U . . .
C49 C 1.0607(5) 0.6479(3) 0.4531(2) 0.0246(12) Uani 1 1 d . . . . .
H49 H 1.100785 0.607263 0.471398 0.030 Uiso 1 1 calc R U . . .
C9 C 0.0686(5) 0.7493(3) 0.0703(2) 0.0205(11) Uani 1 1 d . . . . .
H9 H 0.110683 0.792116 0.082099 0.025 Uiso 1 1 calc R U . . .
C8 C -0.0337(5) 0.7479(3) 0.0231(2) 0.0223(12) Uani 1 1 d . . . . .
H8 H -0.061830 0.789409 0.002938 0.027 Uiso 1 1 calc R U . . .
C48 C 1.1095(6) 0.7107(3) 0.4727(2) 0.0249(12) Uani 1 1 d . . . . .
H48 H 1.185200 0.713184 0.502652 0.030 Uiso 1 1 calc R U . . .
C61 C 0.3116(7) 0.5959(3) 0.0117(3) 0.0353(15) Uani 1 1 d . . . . .
H61A H 0.251335 0.625571 -0.014909 0.053 Uiso 1 1 calc R U . . .
H61B H 0.400724 0.601254 0.005251 0.053 Uiso 1 1 calc R U . . .
H61C H 0.310139 0.609425 0.050892 0.053 Uiso 1 1 calc R U . . .
C60 C 0.5992(9) 0.4341(4) 0.4674(4) 0.054(2) Uani 1 1 d D . . . .
H60A H 0.505229 0.428322 0.465903 0.081 Uiso 1 1 calc R U . . .
H60B H 0.637311 0.464833 0.499047 0.081 Uiso 1 1 calc R U . . .
H60C H 0.642666 0.388789 0.472957 0.081 Uiso 1 1 calc R U . . .

loop_
_atom_site_aniso_label
_atom_site_aniso_U_11
_atom_site_aniso_U_22
_atom_site_aniso_U_33
_atom_site_aniso_U_23
_atom_site_aniso_U_13
_atom_site_aniso_U_12
La1 0.0149(2) 0.0177(2) 0.0097(2) 0.00020(10) -0.00263(14) 0.00003(9)
Ni2 0.0162(5) 0.0186(5) 0.0121(5) -0.0002(3) -0.0022(4) 0.0010(3)
Ni3 0.0178(5) 0.0194(5) 0.0141(5) 0.0018(4) -0.0057(4) -0.0020(3)
Ni4 0.0182(4) 0.0191(5) 0.0115(5) 0.0002(4) -0.0042(3) 0.0006(3)
O10 0.022(2) 0.027(2) 0.011(2) 0.0008(15) 0.0003(16) -0.0002(15)
O7 0.0177(18) 0.017(2) 0.0150(19) -0.0027(14) -0.0027(15) -0.0003(14)
O11 0.0124(16) 0.0222(19) 0.0106(17) -0.0028(15) -0.0035(13) 0.0018(14)
O3 0.024(2) 0.023(2) 0.012(2) 0.0017(15) -0.0039(17) 0.0000(15)
O6 0.0185(18) 0.021(2) 0.0126(18) 0.0000(15) -0.0017(15) -0.0006(14)
O2 0.0120(16) 0.027(2) 0.0104(18) 0.0027(15) -0.0061(14) -0.0010(15)
O20 0.0228(18) 0.026(2) 0.0151(19) -0.0031(17) 0.0016(15) -0.0056(16)
O19 0.0220(18) 0.026(2) 0.019(2) -0.0009(16) 0.0010(15) -0.0012(16)
O5 0.0244(19) 0.0215(19) 0.0139(19) 0.0044(15) -0.0055(15) -0.0032(15)
O16 0.031(2) 0.023(2) 0.020(2) -0.0048(16) 0.0003(16) -0.0067(16)
O12 0.0189(17) 0.0204(19) 0.0160(19) 0.0028(15) -0.0038(14) -0.0014(14)
O9 0.0247(19) 0.023(2) 0.019(2) 0.0009(16) -0.0042(16) -0.0025(16)
O8 0.0227(18) 0.025(2) 0.0154(19) 0.0024(16) -0.0065(15) 0.0014(15)
O1 0.0185(18) 0.026(2) 0.0139(18) -0.0022(16) -0.0048(14) 0.0032(15)
O14 0.0229(19) 0.023(2) 0.0166(19) 0.0023(15) -0.0013(15) 0.0020(15)
O17 0.033(2) 0.030(2) 0.0129(19) -0.0007(17) 0.0014(16) 0.0051(17)
O22 0.0254(19) 0.032(2) 0.0153(19) -0.0011(16) 0.0046(16) 0.0071(16)
O15 0.0246(19) 0.021(2) 0.018(2) 0.0036(15) -0.0012(15) -0.0049(15)
O18 0.0227(19) 0.0202(19) 0.019(2) -0.0044(15) -0.0040(15) 0.0028(14)
O13 0.0212(18) 0.023(2) 0.0172(19) -0.0013(16) 0.0017(15) 0.0025(15)
O4 0.028(2) 0.021(2) 0.022(2) 0.0059(16) -0.0098(16) -0.0046(16)
O23 0.032(2) 0.033(2) 0.025(2) -0.0065(19) 0.0020(17) 0.0031(18)
O31 0.034(2) 0.033(2) 0.017(2) 0.0080(18) 0.0032(17) 0.0028(18)
O25 0.0215(18) 0.031(2) 0.0170(19) -0.0006(17) -0.0007(15) 0.0064(16)
O33 0.024(2) 0.036(3) 0.031(2) 0.0013(19) 0.0043(18) -0.0058(17)
O21 0.034(2) 0.037(2) 0.018(2) -0.0021(18) 0.0120(17) 0.0015(18)
O29 0.032(2) 0.038(2) 0.018(2) -0.0035(18) 0.0008(17) -0.0030(18)
O26 0.028(2) 0.035(2) 0.024(2) -0.0069(18) -0.0005(17) -0.0026(17)
N1 0.021(2) 0.023(2) 0.013(2) 0.0045(19) -0.0059(18) 0.0000(18)
O28 0.032(2) 0.028(2) 0.028(2) -0.0090(18) 0.0021(17) -0.0029(17)
O27 0.047(3) 0.037(2) 0.019(2) 0.0029(19) -0.0048(19) -0.001(2)
O30 0.035(2) 0.039(3) 0.021(2) 0.0047(19) 0.0007(18) 0.0034(19)
O24 0.038(2) 0.050(3) 0.022(2) 0.001(2) 0.0121(18) -0.012(2)
N2 0.027(2) 0.034(3) 0.012(2) -0.005(2) -0.0028(19) -0.001(2)
C2 0.016(2) 0.021(3) 0.012(2) -0.004(2) 0.0022(19) -0.001(2)
C42 0.016(2) 0.021(3) 0.006(2) 0.002(2) -0.0055(19) 0.002(2)
C43 0.015(2) 0.024(3) 0.010(2) -0.003(2) 0.0015(19) 0.001(2)
C23 0.015(2) 0.025(3) 0.012(3) 0.000(2) -0.001(2) -0.001(2)
C24 0.017(2) 0.021(3) 0.012(2) 0.003(2) 0.0000(19) 0.0007(19)
C22 0.014(2) 0.018(3) 0.014(3) 0.003(2) -0.003(2) 0.0000(19)
O32 0.040(3) 0.053(3) 0.045(3) 0.002(2) 0.018(2) 0.013(2)
N3 0.025(2) 0.032(3) 0.019(2) -0.009(2) 0.0040(19) -0.001(2)
C41 0.017(2) 0.018(3) 0.013(3) -0.002(2) -0.002(2) 0.002(2)
C11 0.019(2) 0.025(3) 0.016(3) 0.004(2) 0.000(2) 0.001(2)
C52 0.019(2) 0.018(3) 0.017(3) 0.001(2) -0.001(2) -0.002(2)
C45 0.017(2) 0.020(3) 0.011(2) -0.002(2) -0.001(2) -0.0029(19)
C10 0.016(2) 0.023(3) 0.014(3) 0.000(2) 0.000(2) 0.000(2)
C32 0.022(3) 0.029(3) 0.012(3) 0.005(2) -0.002(2) -0.001(2)
C44 0.017(2) 0.021(3) 0.012(2) 0.001(2) 0.000(2) 0.001(2)
C21 0.020(2) 0.021(3) 0.016(3) 0.002(2) 0.003(2) 0.000(2)
C31 0.019(2) 0.019(3) 0.016(3) -0.001(2) 0.002(2) -0.007(2)
C5 0.019(2) 0.024(3) 0.009(2) 0.005(2) 0.002(2) -0.001(2)
C51 0.022(3) 0.026(3) 0.014(3) 0.001(2) -0.010(2) 0.000(2)
C4 0.015(2) 0.028(3) 0.012(3) 0.001(2) -0.004(2) 0.000(2)
C30 0.016(2) 0.026(3) 0.014(3) 0.003(2) 0.001(2) -0.002(2)
C26 0.021(2) 0.028(3) 0.012(3) -0.001(2) -0.001(2) -0.002(2)
C1 0.017(2) 0.021(3) 0.012(3) 0.003(2) 0.000(2) 0.001(2)
C28 0.028(3) 0.020(3) 0.013(2) 0.001(2) 0.007(2) -0.005(2)
C6 0.019(2) 0.028(3) 0.020(3) -0.003(2) -0.002(2) 0.003(2)
C50 0.018(2) 0.022(3) 0.016(3) 0.005(2) -0.003(2) 0.001(2)
C46 0.016(2) 0.027(3) 0.018(3) 0.001(2) -0.001(2) -0.003(2)
C25 0.017(2) 0.024(3) 0.013(3) 0.002(2) 0.004(2) 0.001(2)
C29 0.022(3) 0.021(3) 0.019(3) 0.005(2) 0.000(2) -0.003(2)
C3 0.014(2) 0.027(3) 0.011(2) 0.004(2) -0.001(2) -0.001(2)
C27 0.022(3) 0.023(3) 0.019(3) 0.005(2) 0.002(2) 0.005(2)
C12 0.017(3) 0.030(3) 0.027(4) 0.000(2) -0.008(3) 0.000(2)
C47 0.028(3) 0.018(3) 0.016(3) -0.004(2) 0.001(2) -0.003(2)
C7 0.026(3) 0.029(3) 0.015(3) 0.001(2) -0.008(2) 0.006(2)
C49 0.022(3) 0.033(3) 0.014(3) 0.003(2) -0.007(2) -0.004(2)
C9 0.021(3) 0.020(3) 0.018(3) 0.000(2) -0.001(2) 0.002(2)
C8 0.022(3) 0.021(3) 0.022(3) 0.002(2) 0.001(2) 0.006(2)
C48 0.026(3) 0.033(3) 0.012(3) 0.003(2) -0.004(2) -0.007(2)
C61 0.039(3) 0.038(4) 0.029(3) 0.005(3) 0.008(3) 0.002(3)
C60 0.079(6) 0.035(4) 0.055(5) 0.002(4) 0.033(4) -0.004(4)

loop_
_atom_type_symbol
_atom_type_description
_atom_type_scat_dispersion_real
_atom_type_scat_dispersion_imag
_atom_type_scat_source
C C 0.0181 0.0091 'International Tables Vol C Tables 4.2.6.8 and 6.1.1.4'
H H 0.0000 0.0000 'International Tables Vol C Tables 4.2.6.8 and 6.1.1.4'
La La -1.4094 9.0376 'International Tables Vol C Tables 4.2.6.8 and 6.1.1.4'
N N 0.0311 0.0180 'International Tables Vol C Tables 4.2.6.8 and 6.1.1.4'
Ni Ni -3.0029 0.5091 'International Tables Vol C Tables 4.2.6.8 and 6.1.1.4'
O O 0.0492 0.0322 'International Tables Vol C Tables 4.2.6.8 and 6.1.1.4'

loop_
_geom_angle_atom_site_label_1
_geom_angle_atom_site_label_2
_geom_angle_atom_site_label_3
_geom_angle
_geom_angle_site_symmetry_1
_geom_angle_site_symmetry_3
_geom_angle_publ_flag
O10 La1 O11 58.86(12) . . ?
O10 La1 O3 169.27(13) . . ?
O10 La1 O2 117.94(12) . . ?
O10 La1 O20 102.37(12) . . ?
O10 La1 O19 72.39(12) . . ?
O10 La1 O22 115.96(13) . . ?
O7 La1 O10 62.28(12) . . ?
O7 La1 O11 121.04(11) . . ?
O7 La1 O3 116.24(12) . . ?
O7 La1 O2 156.12(12) . . ?
O7 La1 O20 69.97(12) . . ?
O7 La1 O19 88.06(12) . . ?
O7 La1 O22 135.41(12) . . ?
O11 La1 O2 63.16(12) . . ?
O11 La1 O20 119.46(12) . . ?
O11 La1 O19 71.89(12) . . ?
O11 La1 O22 76.89(12) . . ?
O3 La1 O11 120.82(11) . . ?
O3 La1 O2 58.56(11) . . ?
O3 La1 O20 68.01(13) . . ?
O3 La1 O19 97.12(13) . . ?
O3 La1 O22 73.01(13) . . ?
O6 La1 O10 120.23(12) . . ?
O6 La1 O7 59.89(13) . . ?
O6 La1 O11 169.48(12) . . ?
O6 La1 O3 62.29(12) . . ?
O6 La1 O2 120.84(12) . . ?
O6 La1 O20 71.02(12) . . ?
O6 La1 O19 118.39(12) . . ?
O6 La1 O22 95.40(13) . . ?
O2 La1 O20 87.44(12) . . ?
O2 La1 O19 70.54(12) . . ?
O2 La1 O22 67.72(12) . . ?
O19 La1 O20 48.05(12) . . ?
O22 La1 O20 140.70(11) . . ?
O22 La1 O19 135.80(13) . . ?
O25 La1 O10 68.64(13) . . ?
O25 La1 O7 69.53(13) . . ?
O25 La1 O11 92.00(12) . . ?
O25 La1 O3 121.53(13) . . ?
O25 La1 O6 78.46(13) . . ?
O25 La1 O2 134.12(13) . . ?
O25 La1 O20 137.65(13) . . ?
O25 La1 O19 140.68(12) . . ?
O25 La1 O22 69.39(12) . . ?
O11 Ni2 O12 89.76(15) . . ?
O11 Ni2 O1 173.29(16) . . ?
O11 Ni2 O14 92.68(15) . . ?
O11 Ni2 O13 88.81(15) . . ?
O2 Ni2 O11 85.45(17) . . ?
O2 Ni2 O12 173.30(17) . . ?
O2 Ni2 O1 89.34(15) . . ?
O2 Ni2 O14 90.41(16) . . ?
O2 Ni2 O13 91.70(15) . . ?
O12 Ni2 O1 95.76(17) . . ?
O12 Ni2 O14 85.12(15) . . ?
O12 Ni2 O13 92.89(15) . . ?
O1 Ni2 O14 91.60(16) . . ?
O1 Ni2 O13 87.11(16) . . ?
O14 Ni2 O13 177.51(18) . . ?
O3 Ni3 O6 84.06(17) . . ?
O3 Ni3 O5 174.25(17) . . ?
O3 Ni3 O16 90.93(17) . . ?
O3 Ni3 O15 90.09(17) . . ?
O3 Ni3 O4 91.26(17) . . ?
O6 Ni3 O5 90.24(15) . . ?
O6 Ni3 O16 93.01(16) . . ?
O6 Ni3 O15 91.31(15) . . ?
O5 Ni3 O16 88.66(16) . . ?
O5 Ni3 O15 90.75(16) . . ?
O16 Ni3 O15 175.64(15) . . ?
O4 Ni3 O6 175.21(17) . . ?
O4 Ni3 O5 94.46(16) . . ?
O4 Ni3 O16 88.02(17) . . ?
O4 Ni3 O15 87.72(17) . . ?
O10 Ni4 O7 84.29(16) . . ?
O10 Ni4 O9 91.71(17) . . ?
O10 Ni4 O8 173.76(16) . . ?
O10 Ni4 O17 86.57(17) . . ?
O10 Ni4 O18 88.70(16) . . ?
O7 Ni4 O9 174.98(17) . . ?
O7 Ni4 O8 89.58(15) . . ?
O7 Ni4 O17 92.33(16) . . ?
O7 Ni4 O18 89.97(15) . . ?
O9 Ni4 O8 94.35(15) . . ?
O9 Ni4 O17 90.46(16) . . ?
O9 Ni4 O18 86.89(16) . . ?
O8 Ni4 O17 94.84(17) . . ?
O8 Ni4 O18 90.16(16) . . ?
O17 Ni4 O18 174.52(16) . . ?
Ni4 O10 La1 106.60(17) . . ?
C42 O10 La1 125.9(3) . . ?
C42 O10 Ni4 126.0(3) . . ?
Ni4 O7 La1 106.58(15) . . ?
C23 O7 La1 125.0(3) . . ?
C23 O7 Ni4 125.2(3) . . ?
Ni2 O11 La1 105.79(13) . . ?
C43 O11 La1 125.5(3) . . ?
C43 O11 Ni2 121.2(3) . . ?
Ni3 O3 La1 105.99(17) . . ?
C3 O3 La1 124.1(3) . . ?
C3 O3 Ni3 125.8(4) . . ?
Ni3 O6 La1 107.26(16) . . ?
C22 O6 La1 125.9(3) . . ?
C22 O6 Ni3 124.0(3) . . ?
Ni2 O2 La1 105.57(14) . . ?
C2 O2 La1 124.1(3) . . ?
C2 O2 Ni2 123.4(4) . . ?
N1 O20 La1 96.6(3) . . ?
N1 O19 La1 98.1(3) . . ?
C31 O5 Ni3 126.4(3) . . ?
Ni3 O16 H16A 123.1 . . ?
Ni3 O16 H16B 113.3 . . ?
H16A O16 H16B 104.4 . . ?
C52 O12 Ni2 123.2(3) . . ?
C51 O9 Ni4 125.9(4) . . ?
C32 O8 Ni4 126.0(3) . . ?
C11 O1 Ni2 123.3(4) . . ?
Ni2 O14 H14A 109.6 . . ?
Ni2 O14 H14B 109.7 . . ?
H14A O14 H14B 104.2 . . ?
Ni4 O17 H17 121.0(17) . . ?
C60 O17 Ni4 125.9(4) . . ?
C60 O17 H17 106.1(17) . . ?
N2 O22 La1 133.2(3) . . ?
Ni3 O15 H15A 109.3 . . ?
Ni3 O15 H15B 109.5 . . ?
H15A O15 H15B 104.4 . . ?
Ni4 O18 H18A 115.0 . . ?
Ni4 O18 H18B 110.6 . . ?
H18A O18 H18B 104.3 . . ?
Ni2 O13 H13A 109.5 . . ?
Ni2 O13 H13B 109.3 . . ?
H13A O13 H13B 104.4 . . ?
C12 O4 Ni3 125.4(4) . . ?
C61 O31 H31A 109.5 . . ?
La1 O25 H25A 126.7 . . ?
La1 O25 H25B 128.6 . . ?
H25A O25 H25B 104.5 . . ?
H33A O33 H33B 104.4 . . ?
H29A O29 H29B 109.5 . . ?
O19 N1 O20 117.2(5) . . ?
O21 N1 O20 121.2(5) . . ?
O21 N1 O19 121.6(5) . . ?
H30A O30 H30B 104.5 . . ?
O23 N2 O22 119.9(5) . . ?
O24 N2 O22 119.1(5) . . ?
O24 N2 O23 121.0(5) . . ?
O2 C2 C1 125.2(5) . . ?
O2 C2 C3 114.6(5) . . ?
C1 C2 C3 120.2(4) . . ?
O10 C42 C43 114.2(4) . . ?
O10 C42 C41 125.2(5) . . ?
C41 C42 C43 120.6(5) . . ?
O11 C43 C42 114.8(5) . . ?
O11 C43 C44 125.2(5) . . ?
C44 C43 C42 120.0(4) . . ?
O7 C23 C24 126.2(5) . . ?
O7 C23 C22 114.7(4) . . ?
C24 C23 C22 119.1(4) . . ?
C23 C24 C32 121.2(5) . . ?
C23 C24 C25 120.4(5) . . ?
C32 C24 C25 118.3(5) . . ?
O6 C22 C23 113.9(4) . . ?
O6 C22 C21 125.6(5) . . ?
C21 C22 C23 120.5(4) . . ?
H32A O32 H32B 104.4 . . ?
O26 N3 O28 118.5(5) . . ?
O27 N3 O26 121.8(5) . . ?
O27 N3 O28 119.7(5) . . ?
C42 C41 C51 122.0(5) . . ?
C42 C41 C50 119.5(5) . . ?
C51 C41 C50 118.4(5) . . ?
O1 C11 H11 116.4 . . ?
O1 C11 C1 127.3(5) . . ?
C1 C11 H11 116.4 . . ?
O12 C52 H52 116.3 . . ?
O12 C52 C44 127.4(5) . . ?
C44 C52 H52 116.3 . . ?
C50 C45 C44 119.4(5) . . ?
C46 C45 C44 121.0(5) . . ?
C46 C45 C50 119.5(5) . . ?
C5 C10 C1 119.2(5) . . ?
C9 C10 C5 119.1(5) . . ?
C9 C10 C1 121.6(5) . . ?
O8 C32 C24 127.0(5) . . ?
O8 C32 H32 116.5 . . ?
C24 C32 H32 116.5 . . ?
C43 C44 C52 121.9(5) . . ?
C43 C44 C45 120.0(5) . . ?
C52 C44 C45 118.0(5) . . ?
C22 C21 C31 121.0(5) . . ?
C22 C21 C30 120.6(5) . . ?
C31 C21 C30 118.3(5) . . ?
O5 C31 C21 127.2(5) . . ?
O5 C31 H31 116.4 . . ?
C21 C31 H31 116.4 . . ?
C10 C5 C4 120.0(5) . . ?
C6 C5 C10 117.9(5) . . ?
C6 C5 C4 122.1(5) . . ?
O9 C51 C41 128.0(5) . . ?
O9 C51 H51 116.0 . . ?
C41 C51 H51 116.0 . . ?
C3 C4 C5 120.2(5) . . ?
C3 C4 C12 121.0(5) . . ?
C12 C4 C5 118.8(5) . . ?
C25 C30 C21 119.1(5) . . ?
C29 C30 C21 122.7(5) . . ?
C29 C30 C25 118.1(5) . . ?
C25 C26 H26 119.3 . . ?
C27 C26 H26 119.3 . . ?
C27 C26 C25 121.4(5) . . ?
C2 C1 C11 121.5(5) . . ?
C2 C1 C10 120.0(5) . . ?
C11 C1 C10 118.2(5) . . ?
C29 C28 H28 120.5 . . ?
C29 C28 C27 119.0(5) . . ?
C27 C28 H28 120.5 . . ?
C5 C6 H6 119.0 . . ?
C7 C6 C5 121.9(5) . . ?
C7 C6 H6 119.0 . . ?
C45 C50 C41 120.0(4) . . ?
C45 C50 C49 116.9(5) . . ?
C49 C50 C41 122.9(5) . . ?
C45 C46 H46 119.3 . . ?
C47 C46 C45 121.3(5) . . ?
C47 C46 H46 119.3 . . ?
C30 C25 C24 119.7(4) . . ?
C26 C25 C24 121.7(5) . . ?
C26 C25 C30 118.5(5) . . ?
C30 C29 H29 118.7 . . ?
C28 C29 C30 122.6(5) . . ?
C28 C29 H29 118.7 . . ?
O3 C3 C2 114.8(4) . . ?
O3 C3 C4 125.4(5) . . ?
C4 C3 C2 119.8(5) . . ?
C26 C27 C28 120.4(5) . . ?
C26 C27 H27 119.8 . . ?
C28 C27 H27 119.8 . . ?
O4 C12 C4 128.1(5) . . ?
O4 C12 H12 115.9 . . ?
C4 C12 H12 115.9 . . ?
C46 C47 H47 120.5 . . ?
C46 C47 C48 119.0(5) . . ?
C48 C47 H47 120.5 . . ?
C6 C7 H7 120.0 . . ?
C6 C7 C8 120.0(5) . . ?
C8 C7 H7 120.0 . . ?
C50 C49 H49 118.7 . . ?
C48 C49 C50 122.7(5) . . ?
C48 C49 H49 118.7 . . ?
C10 C9 H9 119.3 . . ?
C8 C9 C10 121.4(5) . . ?
C8 C9 H9 119.3 . . ?
C7 C8 H8 120.2 . . ?
C9 C8 C7 119.7(5) . . ?
C9 C8 H8 120.2 . . ?
C47 C48 H48 119.8 . . ?
C49 C48 C47 120.4(5) . . ?
C49 C48 H48 119.8 . . ?
O31 C61 H61A 109.5 . . ?
O31 C61 H61B 109.5 . . ?
O31 C61 H61C 109.5 . . ?
H61A C61 H61B 109.5 . . ?
H61A C61 H61C 109.5 . . ?
H61B C61 H61C 109.5 . . ?
O17 C60 H60A 109.5 . . ?
O17 C60 H60B 109.5 . . ?
O17 C60 H60C 109.5 . . ?
H60A C60 H60B 109.5 . . ?
H60A C60 H60C 109.5 . . ?
H60B C60 H60C 109.5 . . ?

loop_
_geom_bond_atom_site_label_1
_geom_bond_atom_site_label_2
_geom_bond_distance
_geom_bond_site_symmetry_2
_geom_bond_publ_flag
La1 O10 2.577(4) . ?
La1 O7 2.572(4) . ?
La1 O11 2.585(4) . ?
La1 O3 2.584(4) . ?
La1 O6 2.544(4) . ?
La1 O2 2.597(4) . ?
La1 O20 2.658(4) . ?
La1 O19 2.635(4) . ?
La1 O22 2.614(4) . ?
La1 O25 2.515(4) . ?
Ni2 O11 2.003(4) . ?
Ni2 O2 1.997(4) . ?
Ni2 O12 2.005(4) . ?
Ni2 O1 2.016(4) . ?
Ni2 O14 2.089(4) . ?
Ni2 O13 2.094(4) . ?
Ni3 O3 1.978(4) . ?
Ni3 O6 1.984(4) . ?
Ni3 O5 1.992(4) . ?
Ni3 O16 2.073(4) . ?
Ni3 O15 2.155(4) . ?
Ni3 O4 1.983(4) . ?
Ni4 O10 1.982(4) . ?
Ni4 O7 1.987(4) . ?
Ni4 O9 1.988(4) . ?
Ni4 O8 1.991(4) . ?
Ni4 O17 2.098(4) . ?
Ni4 O18 2.169(4) . ?
O10 C42 1.311(7) . ?
O7 C23 1.296(7) . ?
O11 C43 1.301(6) . ?
O3 C3 1.300(7) . ?
O6 C22 1.318(6) . ?
O2 C2 1.293(6) . ?
O20 N1 1.269(6) . ?
O19 N1 1.256(6) . ?
O5 C31 1.232(7) . ?
O16 H16A 0.8760 . ?
O16 H16B 0.8768 . ?
O12 C52 1.248(6) . ?
O9 C51 1.244(7) . ?
O8 C32 1.256(7) . ?
O1 C11 1.251(6) . ?
O14 H14A 0.8759 . ?
O14 H14B 0.8757 . ?
O17 H17 0.878(10) . ?
O17 C60 1.429(9) . ?
O22 N2 1.285(6) . ?
O15 H15A 0.8714 . ?
O15 H15B 0.8725 . ?
O18 H18A 0.8774 . ?
O18 H18B 0.8778 . ?
O13 H13A 0.8713 . ?
O13 H13B 0.8704 . ?
O4 C12 1.246(7) . ?
O23 N2 1.248(7) . ?
O31 H31A 0.8400 . ?
O31 C61 1.456(8) . ?
O25 H25A 0.8696 . ?
O25 H25B 0.8704 . ?
O33 H33A 0.8699 . ?
O33 H33B 0.8716 . ?
O21 N1 1.244(7) . ?
O29 H29A 0.8699 . ?
O29 H29B 0.8699 . ?
O26 N3 1.252(6) . ?
O28 N3 1.281(6) . ?
O27 N3 1.235(7) . ?
O30 H30A 0.8700 . ?
O30 H30B 0.8695 . ?
O24 N2 1.232(7) . ?
C2 C1 1.410(8) . ?
C2 C3 1.451(8) . ?
C42 C43 1.453(7) . ?
C42 C41 1.417(7) . ?
C43 C44 1.399(8) . ?
C23 C24 1.402(8) . ?
C23 C22 1.477(7) . ?
C24 C32 1.434(7) . ?
C24 C25 1.465(8) . ?
C22 C21 1.391(8) . ?
O32 H32A 0.8701 . ?
O32 H32B 0.8701 . ?
C41 C51 1.450(8) . ?
C41 C50 1.458(8) . ?
C11 H11 0.9500 . ?
C11 C1 1.436(8) . ?
C52 H52 0.9500 . ?
C52 C44 1.430(7) . ?
C45 C44 1.477(7) . ?
C45 C50 1.414(7) . ?
C45 C46 1.413(8) . ?
C10 C5 1.425(8) . ?
C10 C1 1.466(7) . ?
C10 C9 1.406(8) . ?
C32 H32 0.9500 . ?
C21 C31 1.459(7) . ?
C21 C30 1.460(8) . ?
C31 H31 0.9500 . ?
C5 C4 1.448(8) . ?
C5 C6 1.402(7) . ?
C51 H51 0.9500 . ?
C4 C3 1.418(7) . ?
C4 C12 1.448(8) . ?
C30 C25 1.428(7) . ?
C30 C29 1.405(8) . ?
C26 H26 0.9500 . ?
C26 C25 1.401(8) . ?
C26 C27 1.382(8) . ?
C28 H28 0.9500 . ?
C28 C29 1.370(8) . ?
C28 C27 1.396(7) . ?
C6 H6 0.9500 . ?
C6 C7 1.384(8) . ?
C50 C49 1.415(7) . ?
C46 H46 0.9500 . ?
C46 C47 1.380(7) . ?
C29 H29 0.9500 . ?
C27 H27 0.9500 . ?
C12 H12 0.9500 . ?
C47 H47 0.9500 . ?
C47 C48 1.395(8) . ?
C7 H7 0.9500 . ?
C7 C8 1.389(8) . ?
C49 H49 0.9500 . ?
C49 C48 1.358(8) . ?
C9 H9 0.9500 . ?
C9 C8 1.382(7) . ?
C8 H8 0.9500 . ?
C48 H48 0.9500 . ?
C61 H61A 0.9800 . ?
C61 H61B 0.9800 . ?
C61 H61C 0.9800 . ?
C60 H60A 0.9800 . ?
C60 H60B 0.9800 . ?
C60 H60C 0.9800 . ?

loop_
_geom_torsion_atom_site_label_1
_geom_torsion_atom_site_label_2
_geom_torsion_atom_site_label_3
_geom_torsion_atom_site_label_4
_geom_torsion
_geom_torsion_site_symmetry_1
_geom_torsion_site_symmetry_2
_geom_torsion_site_symmetry_3
_geom_torsion_site_symmetry_4
_geom_torsion_publ_flag
La1 O10 C42 C43 -4.0(6) . . . . ?
La1 O10 C42 C41 176.1(4) . . . . ?
La1 O7 C23 C24 172.3(4) . . . . ?
La1 O7 C23 C22 -8.6(7) . . . . ?
La1 O11 C43 C42 9.7(6) . . . . ?
La1 O11 C43 C44 -171.1(4) . . . . ?
La1 O3 C3 C2 -16.2(7) . . . . ?
La1 O3 C3 C4 167.1(4) . . . . ?
La1 O6 C22 C23 2.9(7) . . . . ?
La1 O6 C22 C21 -177.1(4) . . . . ?
La1 O2 C2 C1 -165.8(4) . . . . ?
La1 O2 C2 C3 15.8(6) . . . . ?
La1 O20 N1 O19 -1.7(4) . . . . ?
La1 O20 N1 O21 177.9(4) . . . . ?
La1 O19 N1 O20 1.7(4) . . . . ?
La1 O19 N1 O21 -177.9(4) . . . . ?
La1 O22 N2 O23 44.3(6) . . . . ?
La1 O22 N2 O24 -137.1(4) . . . . ?
Ni2 O11 C43 C42 155.1(4) . . . . ?
Ni2 O11 C43 C44 -25.8(7) . . . . ?
Ni2 O2 C2 C1 -19.2(7) . . . . ?
Ni2 O2 C2 C3 162.4(4) . . . . ?
Ni2 O12 C52 C44 3.9(8) . . . . ?
Ni2 O1 C11 C1 8.1(8) . . . . ?
Ni3 O3 C3 C2 -170.2(4) . . . . ?
Ni3 O3 C3 C4 13.1(8) . . . . ?
Ni3 O6 C22 C23 -155.5(4) . . . . ?
Ni3 O6 C22 C21 24.5(8) . . . . ?
Ni3 O5 C31 C21 6.2(8) . . . . ?
Ni3 O4 C12 C4 2.5(11) . . . . ?
Ni4 O10 C42 C43 -168.2(4) . . . . ?
Ni4 O10 C42 C41 11.9(8) . . . . ?
Ni4 O7 C23 C24 15.2(8) . . . . ?
Ni4 O7 C23 C22 -165.7(4) . . . . ?
Ni4 O9 C51 C41 1.3(10) . . . . ?
Ni4 O8 C32 C24 -6.3(8) . . . . ?
O10 C42 C43 O11 -3.5(7) . . . . ?
O10 C42 C43 C44 177.3(5) . . . . ?
O10 C42 C41 C51 -1.7(9) . . . . ?
O10 C42 C41 C50 -178.1(5) . . . . ?
O7 C23 C24 C32 5.0(9) . . . . ?
O7 C23 C24 C25 -177.6(5) . . . . ?
O7 C23 C22 O6 3.6(7) . . . . ?
O7 C23 C22 C21 -176.5(5) . . . . ?
O11 C43 C44 C52 -5.4(9) . . . . ?
O11 C43 C44 C45 179.4(5) . . . . ?
O6 C22 C21 C31 -3.0(9) . . . . ?
O6 C22 C21 C30 174.9(5) . . . . ?
O2 C2 C1 C11 -9.8(9) . . . . ?
O2 C2 C1 C10 175.8(5) . . . . ?
O2 C2 C3 O3 0.2(7) . . . . ?
O2 C2 C3 C4 177.0(5) . . . . ?
O12 C52 C44 C43 18.2(9) . . . . ?
O12 C52 C44 C45 -166.5(5) . . . . ?
O1 C11 C1 C2 16.1(9) . . . . ?
O1 C11 C1 C10 -169.4(5) . . . . ?
C42 C43 C44 C52 173.7(5) . . . . ?
C42 C43 C44 C45 -1.5(8) . . . . ?
C42 C41 C51 O9 -5.6(10) . . . . ?
C42 C41 C50 C45 3.3(8) . . . . ?
C42 C41 C50 C49 178.4(5) . . . . ?
C43 C42 C41 C51 178.4(5) . . . . ?
C43 C42 C41 C50 1.9(8) . . . . ?
C23 C24 C32 O8 -9.9(9) . . . . ?
C23 C24 C25 C30 -7.1(8) . . . . ?
C23 C24 C25 C26 172.8(5) . . . . ?
C23 C22 C21 C31 177.0(5) . . . . ?
C23 C22 C21 C30 -5.0(8) . . . . ?
C24 C23 C22 O6 -177.3(5) . . . . ?
C24 C23 C22 C21 2.7(8) . . . . ?
C22 C23 C24 C32 -174.1(5) . . . . ?
C22 C23 C24 C25 3.4(8) . . . . ?
C22 C21 C31 O5 -14.1(9) . . . . ?
C22 C21 C30 C25 1.2(8) . . . . ?
C22 C21 C30 C29 -175.2(5) . . . . ?
C41 C42 C43 O11 176.4(5) . . . . ?
C41 C42 C43 C44 -2.7(8) . . . . ?
C41 C50 C49 C48 -174.2(6) . . . . ?
C45 C50 C49 C48 1.1(9) . . . . ?
C45 C46 C47 C48 1.9(9) . . . . ?
C10 C5 C4 C3 -4.8(8) . . . . ?
C10 C5 C4 C12 173.8(6) . . . . ?
C10 C5 C6 C7 1.7(9) . . . . ?
C10 C9 C8 C7 -0.5(9) . . . . ?
C32 C24 C25 C30 170.4(5) . . . . ?
C32 C24 C25 C26 -9.7(8) . . . . ?
C44 C45 C50 C41 -7.6(8) . . . . ?
C44 C45 C50 C49 177.1(5) . . . . ?
C44 C45 C46 C47 -178.5(5) . . . . ?
C21 C30 C25 C24 4.8(8) . . . . ?
C21 C30 C25 C26 -175.1(5) . . . . ?
C21 C30 C29 C28 175.4(5) . . . . ?
C31 C21 C30 C25 179.2(5) . . . . ?
C31 C21 C30 C29 2.8(8) . . . . ?
C5 C10 C1 C2 7.9(8) . . . . ?
C5 C10 C1 C11 -166.7(5) . . . . ?
C5 C10 C9 C8 3.3(9) . . . . ?
C5 C4 C3 O3 -176.6(5) . . . . ?
C5 C4 C3 C2 6.8(8) . . . . ?
C5 C4 C12 O4 167.9(7) . . . . ?
C5 C6 C7 C8 1.1(9) . . . . ?
C51 C41 C50 C45 -173.2(5) . . . . ?
C51 C41 C50 C49 1.8(9) . . . . ?
C4 C5 C6 C7 -176.0(6) . . . . ?
C30 C21 C31 O5 168.0(5) . . . . ?
C1 C2 C3 O3 -178.3(5) . . . . ?
C1 C2 C3 C4 -1.4(8) . . . . ?
C1 C10 C5 C4 -2.5(8) . . . . ?
C1 C10 C5 C6 179.7(5) . . . . ?
C1 C10 C9 C8 179.7(5) . . . . ?
C6 C5 C4 C3 172.9(5) . . . . ?
C6 C5 C4 C12 -8.5(9) . . . . ?
C6 C7 C8 C9 -1.7(9) . . . . ?
C50 C41 C51 O9 170.9(6) . . . . ?
C50 C45 C44 C43 6.7(8) . . . . ?
C50 C45 C44 C52 -168.7(5) . . . . ?
C50 C45 C46 C47 2.7(9) . . . . ?
C50 C49 C48 C47 3.5(10) . . . . ?
C46 C45 C44 C43 -172.1(5) . . . . ?
C46 C45 C44 C52 12.5(8) . . . . ?
C46 C45 C50 C41 171.3(5) . . . . ?
C46 C45 C50 C49 -4.1(8) . . . . ?
C46 C47 C48 C49 -5.0(9) . . . . ?
C25 C24 C32 O8 172.6(5) . . . . ?
C25 C30 C29 C28 -1.1(9) . . . . ?
C25 C26 C27 C28 -0.4(9) . . . . ?
C29 C30 C25 C24 -178.6(5) . . . . ?
C29 C30 C25 C26 1.5(8) . . . . ?
C29 C28 C27 C26 0.9(9) . . . . ?
C3 C2 C1 C11 168.4(5) . . . . ?
C3 C2 C1 C10 -6.0(8) . . . . ?
C3 C4 C12 O4 -13.5(11) . . . . ?
C27 C26 C25 C24 179.3(5) . . . . ?
C27 C26 C25 C30 -0.8(8) . . . . ?
C27 C28 C29 C30 -0.1(9) . . . . ?
C12 C4 C3 O3 4.8(9) . . . . ?
C12 C4 C3 C2 -171.7(6) . . . . ?
C9 C10 C5 C4 173.9(5) . . . . ?
C9 C10 C5 C6 -3.9(8) . . . . ?
C9 C10 C1 C2 -168.4(5) . . . . ?
C9 C10 C1 C11 17.0(8) . . . . ?
